data_4505091
loop_
_publ_author_name
'Bhogala, Balakrishna R.'
'Vishweshwar, Peddy'
'Nangia, Ashwini'

_publ_contact_author
;
    Prof. Ashwini Nangia
    School of Chemistry
    Univerisity of Hyderabad
    Hyderabad  500 046
    India
;
_publ_section_title
;
 Equivalence of NH4+, NH2NH3+, and OHNH3+in Directing the
 Noncentrosymmetric Diamondoid Network of
 O&#x2212;H&#x00B7;&#x00B7;&#x00B7;O-Hydrogen Bonds in Dihydrogen
 Cyclohexane Tricarboxylate
;
_journal_issue 3
_journal_name_full 'Crystal Growth &amp; Design'
_journal_page_first 1271
_journal_paper_doi 10.1021/cg0500270
_journal_volume 5
_journal_year 2005
_chemical_formula_moiety '(C9 H11 O6-) (N H4 O+)'
_chemical_formula_sum 'C9 H15 N O7'
_chemical_formula_weight 249.22
_chemical_name_systematic
; 
 Hydroxylammonium Cyclohexane-3cis,5cis-dicarboxylic acid-1-carboxylate 
;
_space_group_IT_number 9
_symmetry_cell_setting monoclinic
_symmetry_space_group_name_Hall 'C -2yc'
_symmetry_space_group_name_H-M 'C 1 c 1'
_atom_sites_solution_hydrogens geom
_atom_sites_solution_primary direct
_atom_sites_solution_secondary difmap
_audit_creation_method SHELXL-97
_cell_angle_alpha 90.00
_cell_angle_beta 93.275(4)
_cell_angle_gamma 90.00
_cell_formula_units_Z 4
_cell_length_a 5.0737(14)
_cell_length_b 18.203(5)
_cell_length_c 11.742(3)
_cell_measurement_reflns_used 1797
_cell_measurement_temperature 100(2)
_cell_measurement_theta_max 27.91
_cell_measurement_theta_min 3.48
_cell_volume 1082.7(5)
_computing_cell_refinement 'Bruker SMART'
_computing_data_collection 'Bruker SMART'
_computing_data_reduction 'Bruker SAINT Plus'
_computing_structure_refinement 'SHELXL-97 (Sheldrick, 1997)'
_computing_structure_solution 'SHELXS-97 (Sheldrick, 1990)'
_diffrn_ambient_temperature 100(2)
_diffrn_measured_fraction_theta_full 0.995
_diffrn_measured_fraction_theta_max 0.995
_diffrn_measurement_device_type 'CCD area detector'
_diffrn_measurement_method 'phi and omega scans'
_diffrn_radiation_monochromator graphite
_diffrn_radiation_source 'fine-focus sealed tube'
_diffrn_radiation_type MoK\a
_diffrn_radiation_wavelength 0.71073
_diffrn_reflns_av_R_equivalents 0.0220
_diffrn_reflns_av_sigmaI/netI 0.0369
_diffrn_reflns_limit_h_max 6
_diffrn_reflns_limit_h_min -5
_diffrn_reflns_limit_k_max 21
_diffrn_reflns_limit_k_min -22
_diffrn_reflns_limit_l_max 13
_diffrn_reflns_limit_l_min -14
_diffrn_reflns_number 3604
_diffrn_reflns_theta_full 26.06
_diffrn_reflns_theta_max 26.06
_diffrn_reflns_theta_min 2.24
_exptl_absorpt_coefficient_mu 0.133
_exptl_absorpt_correction_T_max 0.9896
_exptl_absorpt_correction_T_min 0.844
_exptl_absorpt_correction_type empirical
_exptl_absorpt_process_details SADABS
_exptl_crystal_colour colourless
_exptl_crystal_density_diffrn 1.529
_exptl_crystal_density_method 'not measured'
_exptl_crystal_description plate
_exptl_crystal_F_000 528
_exptl_crystal_preparation Methanol
_exptl_crystal_size_max 0.31
_exptl_crystal_size_mid 0.22
_exptl_crystal_size_min 0.078
_refine_diff_density_max 0.200
_refine_diff_density_min -0.160
_refine_diff_density_rms 0.042
_refine_ls_abs_structure_details 'Flack H D (1983), Acta Cryst. A39, 876-881'
_refine_ls_abs_structure_Flack -0.2(10)
_refine_ls_extinction_method none
_refine_ls_goodness_of_fit_ref 1.058
_refine_ls_hydrogen_treatment mixed
_refine_ls_matrix_type full
_refine_ls_number_parameters 178
_refine_ls_number_reflns 1969
_refine_ls_number_restraints 2
_refine_ls_restrained_S_all 1.057
_refine_ls_R_factor_all 0.0326
_refine_ls_R_factor_gt 0.0313
_refine_ls_shift/su_max 0.000
_refine_ls_shift/su_mean 0.000
_refine_ls_structure_factor_coef Fsqd
_refine_ls_weighting_details 'calc w=1/[\s^2^(Fo^2^)+(0.0325P)^2^+0.3841P] where P=(Fo^2^+2Fc^2^)/3'
_refine_ls_weighting_scheme calc
_refine_ls_wR_factor_gt 0.0708
_refine_ls_wR_factor_ref 0.0717
_reflns_number_gt 1912
_reflns_number_total 1969
_reflns_threshold_expression >2sigma(I)
_cod_data_source_file cg0500270si20050125_084729.cif
_cod_data_source_block 3
_cod_depositor_comments
;
The following automatic conversions were performed:

'_symmetry_cell_setting' value 'Monoclinic' changed to 'monoclinic'
according to /home/saulius/struct/CIF-dictionaries/cif_core.dic
dictionary named 'cif_core.dic' version 2.4.1 from 2010-06-29.

Automatic conversion script
Id: cif_fix_values 1715 2011-07-08 13:25:40Z adriana 
;
_cod_original_sg_symbol_H-M 'C c'
_cod_database_code 4505091

loop_
_symmetry_equiv_pos_as_xyz
'x, y, z'
'x, -y, z+1/2'
'x+1/2, y+1/2, z'
'x+1/2, -y+1/2, z+1/2'

loop_
_atom_site_label
_atom_site_type_symbol
_atom_site_fract_x
_atom_site_fract_y
_atom_site_fract_z
_atom_site_U_iso_or_equiv
_atom_site_adp_type
_atom_site_occupancy
_atom_site_symmetry_multiplicity
_atom_site_calc_flag
_atom_site_refinement_flags
O11 O 0.2215(3) 0.12131(8) -0.25413(12) 0.0198(3) Uani 1 1 d .
O12 O 0.1760(3) 0.36171(7) 0.07802(13) 0.0199(3) Uani 1 1 d .
O15 O 0.8802(3) 0.02614(8) 0.20063(12) 0.0194(3) Uani 1 1 d .
O10 O 0.0765(3) 0.04487(8) -0.12658(12) 0.0190(3) Uani 1 1 d .
O16 O 0.1837(3) 0.13267(8) 0.41218(13) 0.0226(3) Uani 1 1 d .
O14 O 0.6001(3) 0.06789(8) 0.32442(12) 0.0209(3) Uani 1 1 d .
N17 N 0.1359(4) 0.08266(10) 0.50063(16) 0.0190(4) Uani 1 1 d .
O13 O 0.0210(3) 0.27852(8) 0.19534(13) 0.0202(3) Uani 1 1 d .
C5 C 0.6098(4) 0.12419(10) 0.13804(16) 0.0144(4) Uani 1 1 d .
H5 H 0.7726 0.1468 0.1091 0.017 Uiso 1 1 calc R
C4 C 0.4364(4) 0.18566(11) 0.17963(16) 0.0144(4) Uani 1 1 d .
H4A H 0.5295 0.2113 0.2445 0.017 Uiso 1 1 calc R
H4B H 0.2712 0.1646 0.2067 0.017 Uiso 1 1 calc R
C1 C 0.3932(4) 0.13518(10) -0.06010(17) 0.0136(4) Uani 1 1 d .
H1 H 0.5596 0.1523 -0.0933 0.016 Uiso 1 1 calc R
C3 C 0.3700(4) 0.24055(11) 0.08378(16) 0.0139(4) Uani 1 1 d .
H3 H 0.5372 0.2644 0.0618 0.017 Uiso 1 1 calc R
C8 C 0.1823(4) 0.29967(11) 0.12020(16) 0.0145(4) Uani 1 1 d .
C2 C 0.2388(4) 0.20262(11) -0.02224(17) 0.0151(4) Uani 1 1 d .
H2A H 0.0581 0.1872 -0.0052 0.018 Uiso 1 1 calc R
H2B H 0.2237 0.2384 -0.0858 0.018 Uiso 1 1 calc R
C7 C 0.2215(4) 0.09732(10) -0.15356(17) 0.0139(4) Uani 1 1 d .
C6 C 0.4648(4) 0.08330(11) 0.03856(18) 0.0147(4) Uani 1 1 d .
H6A H 0.5790 0.0435 0.0119 0.018 Uiso 1 1 calc R
H6B H 0.3020 0.0607 0.0653 0.018 Uiso 1 1 calc R
C9 C 0.6932(4) 0.07058(11) 0.23114(16) 0.0142(4) Uani 1 1 d .
H15A H 0.937(5) -0.0011(15) 0.265(2) 0.033(7) Uiso 1 1 d .
H16A H 0.317(7) 0.1160(16) 0.386(3) 0.047(9) Uiso 1 1 d .
H17B H -0.014(6) 0.0981(15) 0.529(3) 0.037(7) Uiso 1 1 d .
H17A H 0.121(4) 0.0362(12) 0.4730(17) 0.008(5) Uiso 1 1 d .
H13A H -0.082(6) 0.3204(17) 0.222(3) 0.054(9) Uiso 1 1 d .
H17C H 0.259(6) 0.0892(15) 0.556(3) 0.040(8) Uiso 1 1 d .

loop_
_atom_site_aniso_label
_atom_site_aniso_U_11
_atom_site_aniso_U_22
_atom_site_aniso_U_33
_atom_site_aniso_U_23
_atom_site_aniso_U_13
_atom_site_aniso_U_12
O11 0.0250(9) 0.0207(7) 0.0134(7) 0.0020(6) -0.0013(6) -0.0090(6)
O12 0.0225(8) 0.0142(7) 0.0234(8) 0.0047(6) 0.0031(6) 0.0015(6)
O15 0.0228(8) 0.0214(7) 0.0138(8) 0.0024(6) 0.0006(6) 0.0088(6)
O10 0.0232(8) 0.0167(7) 0.0167(7) 0.0029(6) -0.0018(6) -0.0070(6)
O16 0.0233(9) 0.0216(7) 0.0238(8) 0.0056(6) 0.0088(7) 0.0049(6)
O14 0.0225(8) 0.0236(8) 0.0169(8) 0.0042(6) 0.0035(6) 0.0070(6)
N17 0.0277(11) 0.0146(9) 0.0146(9) -0.0017(7) 0.0003(8) 0.0011(8)
O13 0.0240(8) 0.0160(7) 0.0213(8) 0.0039(6) 0.0073(6) 0.0064(6)
C5 0.0132(10) 0.0147(10) 0.0152(10) 0.0005(8) 0.0012(8) -0.0004(8)
C4 0.0171(10) 0.0139(9) 0.0120(9) -0.0002(7) -0.0004(8) 0.0003(7)
C1 0.0134(10) 0.0135(9) 0.0138(9) 0.0003(8) 0.0004(8) -0.0012(8)
C3 0.0159(10) 0.0126(10) 0.0130(10) -0.0001(7) 0.0002(8) -0.0006(7)
C8 0.0160(9) 0.0142(10) 0.0126(10) 0.0004(8) -0.0047(8) -0.0001(8)
C2 0.0149(10) 0.0168(10) 0.0134(10) 0.0024(8) -0.0017(8) 0.0005(8)
C7 0.0147(10) 0.0112(9) 0.0158(10) -0.0018(8) 0.0011(8) 0.0009(8)
C6 0.0160(10) 0.0123(10) 0.0156(9) -0.0017(7) -0.0018(7) 0.0011(8)
C9 0.0121(10) 0.0149(9) 0.0154(11) -0.0043(7) -0.0024(8) -0.0014(7)

loop_
_atom_type_symbol
_atom_type_description
_atom_type_scat_dispersion_real
_atom_type_scat_dispersion_imag
_atom_type_scat_source
C C 0.0033 0.0016 'International Tables Vol C Tables 4.2.6.8 and 6.1.1.4'
H H 0.0000 0.0000 'International Tables Vol C Tables 4.2.6.8 and 6.1.1.4'
N N 0.0061 0.0033 'International Tables Vol C Tables 4.2.6.8 and 6.1.1.4'
O O 0.0106 0.0060 'International Tables Vol C Tables 4.2.6.8 and 6.1.1.4'

loop_
_geom_angle_atom_site_label_1
_geom_angle_atom_site_label_2
_geom_angle_atom_site_label_3
_geom_angle
C9 O15 H15A 107.3(17)
N17 O16 H16A 102(2)
O16 N17 H17B 104.8(18)
O16 N17 H17A 110.6(13)
H17B N17 H17A 112(2)
O16 N17 H17C 108.1(19)
H17B N17 H17C 105(3)
H17A N17 H17C 115(2)
C8 O13 H13A 110.8(17)
C9 C5 C4 112.75(15)
C9 C5 C6 109.87(15)
C4 C5 C6 109.87(16)
C9 C5 H5 108.1
C4 C5 H5 108.1
C6 C5 H5 108.1
C5 C4 C3 110.58(15)
C5 C4 H4A 109.5
C3 C4 H4A 109.5
C5 C4 H4B 109.5
C3 C4 H4B 109.5
H4A C4 H4B 108.1
C6 C1 C7 111.64(15)
C6 C1 C2 112.28(16)
C7 C1 C2 106.83(16)
C6 C1 H1 108.7
C7 C1 H1 108.7
C2 C1 H1 108.7
C8 C3 C4 111.85(15)
C8 C3 C2 107.25(16)
C4 C3 C2 111.65(16)
C8 C3 H3 108.7
C4 C3 H3 108.7
C2 C3 H3 108.7
O12 C8 O13 122.89(18)
O12 C8 C3 122.64(17)
O13 C8 C3 114.39(16)
C1 C2 C3 112.83(16)
C1 C2 H2A 109.0
C3 C2 H2A 109.0
C1 C2 H2B 109.0
C3 C2 H2B 109.0
H2A C2 H2B 107.8
O10 C7 O11 122.08(18)
O10 C7 C1 118.68(17)
O11 C7 C1 119.18(17)
C1 C6 C5 111.16(15)
C1 C6 H6A 109.4
C5 C6 H6A 109.4
C1 C6 H6B 109.4
C5 C6 H6B 109.4
H6A C6 H6B 108.0
O14 C9 O15 122.98(18)
O14 C9 C5 124.79(17)
O15 C9 C5 112.23(16)

loop_
_geom_bond_atom_site_label_1
_geom_bond_atom_site_label_2
_geom_bond_distance
O11 C7 1.259(2)
O12 C8 1.233(2)
O15 C9 1.312(2)
O15 H15A 0.94(3)
O10 C7 1.257(2)
O16 N17 1.412(2)
O16 H16A 0.81(3)
O14 C9 1.218(2)
N17 H17B 0.89(3)
N17 H17A 0.91(2)
N17 H17C 0.88(3)
O13 C8 1.296(2)
O13 H13A 0.99(3)
C5 C9 1.508(3)
C5 C4 1.521(3)
C5 C6 1.537(3)
C5 H5 1.0000
C4 C3 1.528(3)
C4 H4A 0.9900
C4 H4B 0.9900
C1 C6 1.522(3)
C1 C7 1.526(3)
C1 C2 1.536(3)
C1 H1 1.0000
C3 C8 1.515(3)
C3 C2 1.541(3)
C3 H3 1.0000
C2 H2A 0.9900
C2 H2B 0.9900
C6 H6A 0.9900
C6 H6B 0.9900
